data_2223261
loop_
_publ_author_name
'Qing, Wei-Xia'
'Zhang, Wei'

_publ_section_title
;
 <i>N</i>-(4-Bromo-2-methylphenyl)pivalamide
;
_journal_coeditor_code AT2861
_journal_issue 10
_journal_name_full 'Acta Crystallographica Section E'
_journal_page_first o2313
_journal_paper_doi 10.1107/S1600536809034345
_journal_volume 65
_journal_year 2009
_chemical_formula_iupac 'C12 H16 Br N O'
_chemical_formula_moiety 'C12 H16 Br N O'
_chemical_formula_sum 'C12 H16 Br N O'
_chemical_formula_weight 270.17
_chemical_name_systematic
;
<i>N</i>-(4-Bromo-2-methylphenyl)pivalamide
;
_space_group_IT_number 14
_symmetry_cell_setting monoclinic
_symmetry_space_group_name_Hall '-P 2ybc'
_symmetry_space_group_name_H-M 'P 1 21/c 1'
_atom_sites_solution_hydrogens geom
_atom_sites_solution_primary direct
_atom_sites_solution_secondary difmap
_audit_creation_method SHELXL-97
_cell_angle_alpha 90.00
_cell_angle_beta 117.877(19)
_cell_angle_gamma 90.00
_cell_formula_units_Z 8
_cell_length_a 11.764(3)
_cell_length_b 19.584(5)
_cell_length_c 12.956(3)
_cell_measurement_reflns_used 3412
_cell_measurement_temperature 293(2)
_cell_measurement_theta_max 19.40
_cell_measurement_theta_min 2.20
_cell_volume 2638.5(12)
_computing_cell_refinement 'SAINT-Plus (Bruker, 2001)'
_computing_data_collection 'SMART (Bruker, 2001)'
_computing_data_reduction 'SAINT-Plus (Bruker, 2001)'
_computing_molecular_graphics 'PLATON (Spek, 2009)'
_computing_publication_material 'PLATON (Spek, 2009)'
_computing_structure_refinement 'SHELXL97 (Sheldrick, 2008)'
_computing_structure_solution 'SHELXS97 (Sheldrick, 2008)'
_diffrn_ambient_temperature 293(2)
_diffrn_measured_fraction_theta_full 0.999
_diffrn_measured_fraction_theta_max 0.999
_diffrn_measurement_device_type 'Bruker SMART CCD area-detector'
_diffrn_measurement_method '\f and \w'
_diffrn_radiation_monochromator graphite
_diffrn_radiation_source 'fine-focus sealed tube'
_diffrn_radiation_type MoK\a
_diffrn_radiation_wavelength 0.71073
_diffrn_reflns_av_R_equivalents 0.1130
_diffrn_reflns_av_sigmaI/netI 0.1024
_diffrn_reflns_limit_h_max 13
_diffrn_reflns_limit_h_min -13
_diffrn_reflns_limit_k_max 23
_diffrn_reflns_limit_k_min -23
_diffrn_reflns_limit_l_max 15
_diffrn_reflns_limit_l_min -15
_diffrn_reflns_number 24481
_diffrn_reflns_theta_full 25.00
_diffrn_reflns_theta_max 25.00
_diffrn_reflns_theta_min 1.96
_exptl_absorpt_coefficient_mu 3.093
_exptl_absorpt_correction_T_max 0.4377
_exptl_absorpt_correction_T_min 0.3566
_exptl_absorpt_correction_type multi-scan
_exptl_absorpt_process_details '(SADABS; Sheldrick, 2001)'
_exptl_crystal_colour colourless
_exptl_crystal_density_diffrn 1.360
_exptl_crystal_density_method 'not measured'
_exptl_crystal_description block
_exptl_crystal_F_000 1104
_exptl_crystal_size_max 0.42
_exptl_crystal_size_mid 0.37
_exptl_crystal_size_min 0.32
_refine_diff_density_max 0.897
_refine_diff_density_min -0.701
_refine_ls_extinction_method none
_refine_ls_goodness_of_fit_ref 1.005
_refine_ls_hydrogen_treatment constr
_refine_ls_matrix_type full
_refine_ls_number_parameters 271
_refine_ls_number_reflns 4634
_refine_ls_number_restraints 65
_refine_ls_restrained_S_all 1.017
_refine_ls_R_factor_all 0.1831
_refine_ls_R_factor_gt 0.0640
_refine_ls_shift/su_max 0.001
_refine_ls_shift/su_mean 0.000
_refine_ls_structure_factor_coef Fsqd
_refine_ls_weighting_details 'calc w=1/[\s^2^(Fo^2^)+(0.0858P)^2^+4.1364P] where P=(Fo^2^+2Fc^2^)/3'
_refine_ls_weighting_scheme calc
_refine_ls_wR_factor_gt 0.1517
_refine_ls_wR_factor_ref 0.2114
_reflns_number_gt 1875
_reflns_number_total 4634
_reflns_threshold_expression I>2\s(I)
_cod_data_source_file at2861.cif
_cod_data_source_block I
_cod_original_cell_volume 2638.5(11)
_cod_original_sg_symbol_H-M 'P 21/c'
_cod_database_code 2223261
_cod_database_fobs_code 2223261

loop_
_symmetry_equiv_pos_as_xyz
'x, y, z'
'-x, y+1/2, -z+1/2'
'-x, -y, -z'
'x, -y-1/2, z-1/2'

loop_
_atom_site_type_symbol
_atom_site_label
_atom_site_fract_x
_atom_site_fract_y
_atom_site_fract_z
_atom_site_U_iso_or_equiv
_atom_site_adp_type
_atom_site_calc_flag
_atom_site_refinement_flags
_atom_site_occupancy
_atom_site_disorder_assembly
_atom_site_disorder_group
Br Br1 0.96107(9) 0.07766(6) 1.22541(8) 0.0941(5) Uani d . 1 . .
Br Br2 0.00476(11) 0.12629(7) -0.17802(9) 0.1081(5) Uani d . 1 . .
N N1 0.4710(6) 0.0356(3) 0.7724(5) 0.0521(16) Uani d . 1 . .
H H1A 0.4492 -0.0041 0.7412 0.063 Uiso calc R 1 . .
N N2 0.4775(6) 0.2083(3) 0.2649(5) 0.0665(19) Uani d . 1 . .
H H2B 0.4777 0.2497 0.2871 0.080 Uiso calc R 1 . .
O O1 0.4160(5) 0.1460(3) 0.7638(5) 0.0731(17) Uani d . 1 . .
O O2 0.5853(6) 0.1099(3) 0.3045(5) 0.089(2) Uani d . 1 . .
C C1 0.8081(8) 0.0605(4) 1.0861(7) 0.058(2) Uani d . 1 . .
C C2 0.6924(8) 0.0724(4) 1.0821(6) 0.054(2) Uani d . 1 . .
H H2A 0.6884 0.0871 1.1486 0.065 Uiso calc R 1 . .
C C3 0.5816(8) 0.0626(4) 0.9801(6) 0.053(2) Uani d . 1 . .
H H3A 0.5024 0.0697 0.9780 0.064 Uiso calc R 1 . .
C C4 0.5866(7) 0.0423(3) 0.8792(6) 0.0465(19) Uani d . 1 . .
C C5 0.7052(8) 0.0280(4) 0.8833(6) 0.052(2) Uani d . 1 . .
C C6 0.8141(8) 0.0384(4) 0.9878(7) 0.060(2) Uani d . 1 . .
H H6A 0.8942 0.0303 0.9922 0.073 Uiso calc R 1 . .
C C7 0.7118(8) 0.0065(5) 0.7749(7) 0.081(3) Uani d . 1 . .
H H7A 0.7998 -0.0013 0.7934 0.121 Uiso calc R 1 . .
H H7B 0.6764 0.0419 0.7171 0.121 Uiso calc R 1 . .
H H7C 0.6634 -0.0348 0.7450 0.121 Uiso calc R 1 . .
C C8 0.3938(7) 0.0895(4) 0.7178(6) 0.0503(18) Uani d U 1 . .
C C9 0.2783(8) 0.0769(4) 0.5992(6) 0.0594(19) Uani d U 1 . .
C C10 0.1890(9) 0.0268(5) 0.6154(8) 0.094(3) Uani d U 1 . .
H H10A 0.1604 0.0462 0.6674 0.142 Uiso calc R 1 . .
H H10B 0.2341 -0.0150 0.6478 0.142 Uiso calc R 1 . .
H H10C 0.1159 0.0178 0.5412 0.142 Uiso calc R 1 . .
C C11 0.2083(9) 0.1434(4) 0.5504(8) 0.098(3) Uani d U 1 . .
H H11A 0.1838 0.1633 0.6048 0.147 Uiso calc R 1 . .
H H11B 0.1328 0.1349 0.4777 0.147 Uiso calc R 1 . .
H H11C 0.2638 0.1743 0.5376 0.147 Uiso calc R 1 . .
C C12 0.3226(10) 0.0449(5) 0.5156(7) 0.100(3) Uani d U 1 . .
H H12A 0.3794 0.0759 0.5047 0.150 Uiso calc R 1 . .
H H12B 0.2491 0.0360 0.4416 0.150 Uiso calc R 1 . .
H H12C 0.3670 0.0029 0.5481 0.150 Uiso calc R 1 . .
C C13 0.1525(9) 0.1490(4) -0.0371(7) 0.062(2) Uani d . 1 . .
C C14 0.2695(10) 0.1463(4) -0.0340(7) 0.070(2) Uani d . 1 . .
H H14A 0.2766 0.1318 -0.0991 0.084 Uiso calc R 1 . .
C C15 0.3774(8) 0.1652(4) 0.0661(7) 0.067(2) Uani d . 1 . .
H H15A 0.4576 0.1640 0.0684 0.080 Uiso calc R 1 . .
C C16 0.3671(8) 0.1861(4) 0.1639(7) 0.053(2) Uani d . 1 . .
C C17 0.2495(10) 0.1873(4) 0.1621(7) 0.064(2) Uani d . 1 . .
C C18 0.1419(9) 0.1689(4) 0.0592(8) 0.068(2) Uani d . 1 . .
H H18A 0.0612 0.1701 0.0558 0.081 Uiso calc R 1 . .
C C19 0.2349(10) 0.2096(5) 0.2664(7) 0.093(3) Uani d . 1 . .
H H19A 0.1461 0.2068 0.2483 0.139 Uiso calc R 1 . .
H H19B 0.2643 0.2558 0.2860 0.139 Uiso calc R 1 . .
H H19C 0.2851 0.1803 0.3314 0.139 Uiso calc R 1 . .
C C20 0.5824(9) 0.1700(5) 0.3295(8) 0.074(2) Uani d U 1 . .
C C21 0.6956(13) 0.2023(7) 0.4300(12) 0.149(3) Uani d U 1 . .
C C22 0.8063(12) 0.1606(6) 0.4813(11) 0.152(3) Uani d U 1 . .
H H22A 0.7860 0.1187 0.5075 0.228 Uiso calc R 1 . .
H H22B 0.8731 0.1840 0.5466 0.228 Uiso calc R 1 . .
H H22C 0.8350 0.1507 0.4247 0.228 Uiso calc R 1 . .
C C23 0.7298(12) 0.2717(6) 0.3915(11) 0.152(3) Uani d U 1 . .
H H23A 0.8004 0.2926 0.4573 0.228 Uiso calc R 1 . .
H H23B 0.6565 0.3015 0.3628 0.228 Uiso calc R 1 . .
H H23C 0.7534 0.2637 0.3310 0.228 Uiso calc R 1 . .
C C24 0.6485(12) 0.2294(6) 0.5109(11) 0.154(3) Uani d U 1 . .
H H24A 0.6243 0.1921 0.5445 0.230 Uiso calc R 1 . .
H H24B 0.5752 0.2583 0.4683 0.230 Uiso calc R 1 . .
H H24C 0.7155 0.2553 0.5719 0.230 Uiso calc R 1 . .

loop_
_atom_site_aniso_label
_atom_site_aniso_U_11
_atom_site_aniso_U_22
_atom_site_aniso_U_33
_atom_site_aniso_U_12
_atom_site_aniso_U_13
_atom_site_aniso_U_23
Br1 0.0669(7) 0.1288(10) 0.0607(6) -0.0185(6) 0.0082(5) -0.0030(6)
Br2 0.0852(8) 0.1378(11) 0.0688(7) -0.0078(7) 0.0089(6) -0.0144(7)
N1 0.059(4) 0.042(4) 0.045(4) 0.005(3) 0.016(3) -0.001(3)
N2 0.073(5) 0.048(4) 0.059(4) 0.004(4) 0.014(4) -0.010(4)
O1 0.082(4) 0.042(3) 0.064(3) 0.003(3) 0.008(3) -0.005(3)
O2 0.096(5) 0.045(4) 0.084(4) 0.010(3) 0.006(4) -0.018(3)
C1 0.062(6) 0.056(5) 0.053(5) 0.006(4) 0.024(4) 0.005(4)
C2 0.063(6) 0.059(5) 0.037(4) 0.003(4) 0.021(4) 0.000(4)
C3 0.055(5) 0.055(5) 0.048(5) 0.001(4) 0.024(4) -0.001(4)
C4 0.053(5) 0.037(4) 0.043(5) 0.003(4) 0.017(4) 0.001(4)
C5 0.056(6) 0.053(5) 0.049(5) 0.000(4) 0.026(4) -0.004(4)
C6 0.047(5) 0.068(6) 0.066(6) 0.002(4) 0.026(5) 0.008(5)
C7 0.078(7) 0.100(7) 0.083(6) -0.002(5) 0.052(6) -0.023(6)
C8 0.059(4) 0.047(5) 0.044(4) 0.000(4) 0.023(3) -0.003(4)
C9 0.069(5) 0.049(4) 0.044(4) 0.001(3) 0.013(3) -0.002(3)
C10 0.078(6) 0.100(7) 0.081(6) -0.023(5) 0.016(5) -0.001(5)
C11 0.093(7) 0.069(5) 0.072(6) 0.015(5) -0.010(5) 0.001(4)
C12 0.120(8) 0.120(7) 0.050(5) 0.026(6) 0.031(5) -0.012(5)
C13 0.072(7) 0.060(6) 0.050(5) -0.003(5) 0.026(5) 0.000(4)
C14 0.089(7) 0.071(6) 0.048(5) 0.011(5) 0.031(5) -0.004(4)
C15 0.066(6) 0.070(6) 0.063(6) 0.007(5) 0.029(5) -0.011(5)
C16 0.057(6) 0.038(5) 0.057(5) 0.006(4) 0.020(5) 0.001(4)
C17 0.095(7) 0.049(5) 0.048(5) -0.012(5) 0.033(5) -0.003(4)
C18 0.074(6) 0.069(6) 0.074(6) -0.010(5) 0.045(6) -0.002(5)
C19 0.118(8) 0.112(8) 0.069(6) -0.025(7) 0.061(6) -0.019(6)
C20 0.087(6) 0.054(5) 0.072(5) 0.005(5) 0.029(5) -0.004(4)
C21 0.125(5) 0.105(5) 0.136(5) -0.001(4) -0.006(4) -0.032(4)
C22 0.126(6) 0.106(5) 0.138(6) 0.000(4) -0.010(4) -0.032(4)
C23 0.126(6) 0.108(5) 0.140(6) -0.004(4) -0.007(4) -0.029(4)
C24 0.129(6) 0.112(5) 0.137(6) -0.002(4) -0.006(4) -0.032(4)

loop_
_atom_type_symbol
_atom_type_description
_atom_type_scat_dispersion_real
_atom_type_scat_dispersion_imag
_atom_type_scat_source
C C 0.0033 0.0016 'International Tables Vol C Tables 4.2.6.8 and 6.1.1.4'
Br Br -0.2901 2.4595 'International Tables Vol C Tables 4.2.6.8 and 6.1.1.4'
H H 0.0000 0.0000 'International Tables Vol C Tables 4.2.6.8 and 6.1.1.4'
N N 0.0061 0.0033 'International Tables Vol C Tables 4.2.6.8 and 6.1.1.4'
O O 0.0106 0.0060 'International Tables Vol C Tables 4.2.6.8 and 6.1.1.4'

loop_
_geom_angle_atom_site_label_1
_geom_angle_atom_site_label_2
_geom_angle_atom_site_label_3
_geom_angle_site_symmetry_1
_geom_angle_site_symmetry_3
_geom_angle
_geom_angle_publ_flag
C8 N1 C4 . . 122.7(6) ?
C8 N1 H1A . . 118.7 ?
C4 N1 H1A . . 118.7 ?
C20 N2 C16 . . 125.6(7) ?
C20 N2 H2B . . 117.2 ?
C16 N2 H2B . . 117.2 ?
C2 C1 C6 . . 120.1(8) ?
C2 C1 Br1 . . 119.7(6) ?
C6 C1 Br1 . . 120.1(7) ?
C1 C2 C3 . . 119.9(7) ?
C1 C2 H2A . . 120.1 ?
C3 C2 H2A . . 120.1 ?
C2 C3 C4 . . 120.5(8) ?
C2 C3 H3A . . 119.7 ?
C4 C3 H3A . . 119.7 ?
C3 C4 C5 . . 120.0(7) ?
C3 C4 N1 . . 119.9(7) ?
C5 C4 N1 . . 120.1(7) ?
C6 C5 C4 . . 117.5(7) ?
C6 C5 C7 . . 122.0(8) ?
C4 C5 C7 . . 120.5(7) ?
C5 C6 C1 . . 121.9(8) ?
C5 C6 H6A . . 119.0 ?
C1 C6 H6A . . 119.0 ?
C5 C7 H7A . . 109.5 ?
C5 C7 H7B . . 109.5 ?
H7A C7 H7B . . 109.5 ?
C5 C7 H7C . . 109.5 ?
H7A C7 H7C . . 109.5 ?
H7B C7 H7C . . 109.5 ?
O1 C8 N1 . . 120.7(7) ?
O1 C8 C9 . . 121.6(7) ?
N1 C8 C9 . . 117.7(7) ?
C11 C9 C8 . . 109.7(6) ?
C11 C9 C10 . . 109.6(8) ?
C8 C9 C10 . . 108.3(6) ?
C11 C9 C12 . . 110.7(7) ?
C8 C9 C12 . . 109.9(7) ?
C10 C9 C12 . . 108.5(7) ?
C9 C10 H10A . . 109.5 ?
C9 C10 H10B . . 109.5 ?
H10A C10 H10B . . 109.5 ?
C9 C10 H10C . . 109.5 ?
H10A C10 H10C . . 109.5 ?
H10B C10 H10C . . 109.5 ?
C9 C11 H11A . . 109.5 ?
C9 C11 H11B . . 109.5 ?
H11A C11 H11B . . 109.5 ?
C9 C11 H11C . . 109.5 ?
H11A C11 H11C . . 109.5 ?
H11B C11 H11C . . 109.5 ?
C9 C12 H12A . . 109.5 ?
C9 C12 H12B . . 109.5 ?
H12A C12 H12B . . 109.5 ?
C9 C12 H12C . . 109.5 ?
H12A C12 H12C . . 109.5 ?
H12B C12 H12C . . 109.5 ?
C14 C13 C18 . . 120.5(8) ?
C14 C13 Br2 . . 118.6(7) ?
C18 C13 Br2 . . 120.8(7) ?
C13 C14 C15 . . 119.5(8) ?
C13 C14 H14A . . 120.3 ?
C15 C14 H14A . . 120.3 ?
C14 C15 C16 . . 120.3(8) ?
C14 C15 H15A . . 119.8 ?
C16 C15 H15A . . 119.8 ?
C17 C16 C15 . . 120.4(8) ?
C17 C16 N2 . . 119.5(8) ?
C15 C16 N2 . . 120.1(8) ?
C16 C17 C18 . . 118.0(8) ?
C16 C17 C19 . . 121.8(8) ?
C18 C17 C19 . . 120.1(9) ?
C13 C18 C17 . . 121.2(8) ?
C13 C18 H18A . . 119.4 ?
C17 C18 H18A . . 119.4 ?
C17 C19 H19A . . 109.5 ?
C17 C19 H19B . . 109.5 ?
H19A C19 H19B . . 109.5 ?
C17 C19 H19C . . 109.5 ?
H19A C19 H19C . . 109.5 ?
H19B C19 H19C . . 109.5 ?
O2 C20 N2 . . 120.0(8) ?
O2 C20 C21 . . 120.7(9) ?
N2 C20 C21 . . 119.2(9) ?
C22 C21 C24 . . 116.0(13) ?
C22 C21 C20 . . 114.5(11) ?
C24 C21 C20 . . 106.8(12) ?
C22 C21 C23 . . 109.6(13) ?
C24 C21 C23 . . 98.6(10) ?
C20 C21 C23 . . 110.2(10) ?
C21 C22 H22A . . 109.5 ?
C21 C22 H22B . . 109.5 ?
H22A C22 H22B . . 109.5 ?
C21 C22 H22C . . 109.5 ?
H22A C22 H22C . . 109.5 ?
H22B C22 H22C . . 109.5 ?
C21 C23 H23A . . 109.5 ?
C21 C23 H23B . . 109.5 ?
H23A C23 H23B . . 109.5 ?
C21 C23 H23C . . 109.5 ?
H23A C23 H23C . . 109.5 ?
H23B C23 H23C . . 109.5 ?
C21 C24 H24A . . 109.5 ?
C21 C24 H24B . . 109.5 ?
H24A C24 H24B . . 109.5 ?
C21 C24 H24C . . 109.5 ?
H24A C24 H24C . . 109.5 ?
H24B C24 H24C . . 109.5 ?

loop_
_geom_bond_atom_site_label_1
_geom_bond_atom_site_label_2
_geom_bond_site_symmetry_2
_geom_bond_distance
_geom_bond_publ_flag
Br1 C1 . 1.889(8) ?
Br2 C13 . 1.894(8) ?
N1 C8 . 1.355(9) ?
N1 C4 . 1.422(9) ?
N1 H1A . 0.8600 ?
N2 C20 . 1.349(10) ?
N2 C16 . 1.413(9) ?
N2 H2B . 0.8600 ?
O1 C8 . 1.225(8) ?
O2 C20 . 1.226(9) ?
C1 C2 . 1.358(10) ?
C1 C6 . 1.377(11) ?
C2 C3 . 1.368(10) ?
C2 H2A . 0.9300 ?
C3 C4 . 1.393(10) ?
C3 H3A . 0.9300 ?
C4 C5 . 1.399(10) ?
C5 C6 . 1.377(10) ?
C5 C7 . 1.503(10) ?
C6 H6A . 0.9300 ?
C7 H7A . 0.9600 ?
C7 H7B . 0.9600 ?
C7 H7C . 0.9600 ?
C8 C9 . 1.521(10) ?
C9 C11 . 1.513(10) ?
C9 C10 . 1.522(11) ?
C9 C12 . 1.539(11) ?
C10 H10A . 0.9600 ?
C10 H10B . 0.9600 ?
C10 H10C . 0.9600 ?
C11 H11A . 0.9600 ?
C11 H11B . 0.9600 ?
C11 H11C . 0.9600 ?
C12 H12A . 0.9600 ?
C12 H12B . 0.9600 ?
C12 H12C . 0.9600 ?
C13 C14 . 1.359(11) ?
C13 C18 . 1.368(11) ?
C14 C15 . 1.375(11) ?
C14 H14A . 0.9300 ?
C15 C16 . 1.389(11) ?
C15 H15A . 0.9300 ?
C16 C17 . 1.374(11) ?
C17 C18 . 1.390(11) ?
C17 C19 . 1.503(11) ?
C18 H18A . 0.9300 ?
C19 H19A . 0.9600 ?
C19 H19B . 0.9600 ?
C19 H19C . 0.9600 ?
C20 C21 . 1.499(14) ?
C21 C22 . 1.412(15) ?
C21 C24 . 1.494(18) ?
C21 C23 . 1.564(17) ?
C22 H22A . 0.9600 ?
C22 H22B . 0.9600 ?
C22 H22C . 0.9600 ?
C23 H23A . 0.9600 ?
C23 H23B . 0.9600 ?
C23 H23C . 0.9600 ?
C24 H24A . 0.9600 ?
C24 H24B . 0.9600 ?
C24 H24C . 0.9600 ?

loop_
_geom_hbond_atom_site_label_D
_geom_hbond_atom_site_label_H
_geom_hbond_atom_site_label_A
_geom_hbond_site_symmetry_A
_geom_hbond_distance_DH
_geom_hbond_distance_HA
_geom_hbond_distance_DA
_geom_hbond_angle_DHA
N1 H1A O2 3_656 0.86 2.14 2.989(8) 169.5
N2 H2B O1 4_565 0.86 2.14 2.943(8) 154.8
